data_1000151
loop_
_publ_author_name
'Le Bail, A.'
'Laval, J.-P.'

_publ_section_title
;
 Synthesis and crystal structure of \a-Ba~2~ZrF~8~ and Pb~2~ZrF~8~
 determined ab initio from synchrotron and neutron powder diffraction
 data
;
_journal_coden_ASTM EJSCE5
_journal_issue 4-5
_journal_name_full
;
 European Journal of Solid State and Inorganic Chemistry
;
_journal_page_first 357
_journal_page_last 372
_journal_paper_doi 10.1016/S0992-4361(98)80432-3
_journal_volume 35
_journal_year 1998
_chemical_formula_structural 'Ba2 Zr F8'
_chemical_formula_sum 'Ba2 F8 Zr'
_chemical_name_systematic 'Dibarium zirconium fluoride - \a'
_space_group_IT_number 62
_symmetry_cell_setting orthorhombic
_symmetry_Int_Tables_number 62
_symmetry_space_group_name_Hall '-P 2ac 2n'
_symmetry_space_group_name_H-M 'P n m a'
_cell_angle_alpha 90
_cell_angle_beta 90
_cell_angle_gamma 90
_cell_formula_units_Z 4
_cell_length_a 9.7426(3)
_cell_length_b 5.6157(2)
_cell_length_c 11.8877(3)
_cell_volume 650.4
_refine_ls_R_factor_all 0.029
_cod_database_code 1000151

loop_
_symmetry_equiv_pos_as_xyz
x,y,z
1/2+x,1/2-y,1/2-z
-x,1/2+y,-z
1/2-x,-y,1/2+z
-x,-y,-z
1/2-x,1/2+y,1/2+z
x,1/2-y,z
1/2+x,y,1/2-z

loop_
_atom_site_aniso_label
_atom_site_aniso_U_11
_atom_site_aniso_U_12
_atom_site_aniso_U_13
_atom_site_aniso_U_22
_atom_site_aniso_U_23
_atom_site_aniso_U_33
Ba1 0.0161(27) 0. -0.0037(20) 0.0062(23) 0. 0.0064(22)
Ba2 0.0125(26) 0. -0.0069(20) 0.0125(23) 0. 0.0057(22)
Zr1 0.0146(22) 0. 0.0001(20) 0.0088(15) 0. 0.0115(16)
F1 0.0181(16) 0.0059(14) -0.0013(16) 0.0131(15) -0.0018(21) 0.0163(16)
F2 0.0211(18) 0.0031(20) 0.0079(15) 0.0142(19) 0.0014(18) 0.0183(19)
F3 0.0331(21) -0.0184(16) 0.0066(17) 0.0205(20) 0.0004(18) 0.0183(18)
F4 0.0349(30) 0. 0.0075(27) 0.0147(27) 0. 0.0104(26)
F5 0.0160(27) 0. -0.0028(24) 0.0204(34) 0. 0.0168(30)

loop_
_atom_site_label
_atom_site_type_symbol
_atom_site_symmetry_multiplicity
_atom_site_Wyckoff_symbol
_atom_site_fract_x
_atom_site_fract_y
_atom_site_fract_z
_atom_site_occupancy
_atom_site_attached_hydrogens
_atom_site_calc_flag
Ba1 Ba2+ 4 c 0.8618(6) 0.25 0.9402(4) 1. 0 d
Ba2 Ba2+ 4 c 0.4449(5) 0.25 0.1607(4) 1. 0 d
Zr1 Zr4+ 4 c 0.2428(4) 0.25 0.8594(3) 1. 0 d
F1 F1- 8 d 0.0941(3) 0.5124(7) 0.8640(3) 1. 0 d
F2 F1- 8 d 0.1423(4) 0.9856(7) 0.4636(3) 1. 0 d
F3 F1- 8 d 0.3438(4) 0.4872(7) 0.7546(3) 1. 0 d
F4 F1- 4 c 0.1476(6) 0.25 0.0282(4) 1. 0 d
F5 F1- 4 c 0.1381(5) 0.25 0.6937(4) 1. 0 d

loop_
_atom_type_symbol
_atom_type_oxidation_number
Ba2+ 2.000
Zr4+ 4.000
F1- -1.000
